data_7213430
loop_
_publ_author_name
'Kennedy, Alan R.'
'Kerr, William J.'
'Lindsay, David M.'
'Scott, James S.'
'Watson, Stephen P.'

_publ_contact_author
;
Alan Kennedy
Dept. of P & A Chemistry
University of Strathclyde
295 Cathedral Street
Glasgow 
G1 1XL
Scotland
;
_publ_section_title
;
 Stereochemical and mechanistic features of asymmetric Pauson--Khand
 processes
;
_journal_issue 24
_journal_name_full 'Journal of the Chemical Society, Perkin Transactions 1'
_journal_page_first 4366
_journal_paper_doi 10.1039/b006523o
_journal_year 2000
_chemical_compound_source 'ether/ pet. ether solution'
_chemical_formula_moiety 'C17 H18 O2 '
_chemical_formula_sum 'C17 H18 O2'
_chemical_formula_weight 254.33
_space_group_IT_number 19
_symmetry_cell_setting orthorhombic
_symmetry_Int_Tables_number 19
_symmetry_space_group_name_Hall 'P 2ac 2ab'
_symmetry_space_group_name_H-M 'P 21 21 21'
_audit_creation_date 'Wed May 21 03:32:24 2000'
_audit_creation_method 'from TEXRAY.INF file'
_audit_update_record 28/7/2000
_cell_angle_alpha 90
_cell_angle_beta 90
_cell_angle_gamma 90
_cell_formula_units_Z 4
_cell_length_a 9.538(2)
_cell_length_b 16.348(4)
_cell_length_c 8.395(2)
_cell_measurement_reflns_used 19
_cell_measurement_temperature 123
_cell_measurement_theta_max 11.1
_cell_measurement_theta_min 8.5
_cell_volume 1309.0(5)
_computing_cell_refinement 'MSC/AFC Diffractometer Control'
_computing_data_collection 'MSC/AFC Diffractometer Control'
_computing_data_reduction teXsan
_computing_publication_material teXsan
_computing_structure_refinement teXsan
_computing_structure_solution SIR
_diffrn_ambient_temperature 123
_diffrn_measurement_device 'Rigaku AFC7S'
_diffrn_measurement_method \w/2\q
_diffrn_orient_matrix_UB_11 -0.03371
_diffrn_orient_matrix_UB_12 0.05323
_diffrn_orient_matrix_UB_13 -0.04446
_diffrn_orient_matrix_UB_21 0.05667
_diffrn_orient_matrix_UB_22 0.03011
_diffrn_orient_matrix_UB_23 0.08130
_diffrn_orient_matrix_UB_31 0.08152
_diffrn_orient_matrix_UB_32 0.00111
_diffrn_orient_matrix_UB_33 -0.07485
_diffrn_radiation_monochromator graphite
_diffrn_radiation_source 'X-ray tube'
_diffrn_radiation_type MoK\a
_diffrn_radiation_wavelength 0.71069
_diffrn_reflns_av_R_equivalents 0.0317
_diffrn_reflns_limit_h_max 12
_diffrn_reflns_limit_h_min 0
_diffrn_reflns_limit_k_max 21
_diffrn_reflns_limit_k_min 0
_diffrn_reflns_limit_l_max 10
_diffrn_reflns_limit_l_min 0
_diffrn_reflns_number 3925
_diffrn_reflns_theta_max 27.48
_diffrn_reflns_theta_min 2.50
_diffrn_standards_decay_% none
_diffrn_standards_interval_count 150
_diffrn_standards_number 3
_exptl_absorpt_coefficient_mu 0.083
_exptl_absorpt_correction_type none
_exptl_crystal_colour colourless
_exptl_crystal_density_diffrn 1.291
_exptl_crystal_density_meas ?
_exptl_crystal_description cut
_exptl_crystal_F_000 544.00
_exptl_crystal_size_max 0.550
_exptl_crystal_size_mid 0.400
_exptl_crystal_size_min 0.300
_refine_diff_density_max 0.23
_refine_diff_density_min -0.22
_refine_ls_abs_structure_details
;
Analysis of anomalous diffraction was inconclusive. Absolute
configuration was based on the known geometry at C(1).
;
_refine_ls_extinction_coef '9.3(27) x 10^-7^'
_refine_ls_extinction_method Zachariasen_type_2_Gaussian_isotropic
_refine_ls_goodness_of_fit_obs 1.525
_refine_ls_hydrogen_treatment refall
_refine_ls_matrix_type full
_refine_ls_number_constraints 0
_refine_ls_number_parameters 245
_refine_ls_number_reflns 2550
_refine_ls_number_restraints 0
_refine_ls_R_factor_all 0.0518
_refine_ls_R_factor_obs 0.0363
_refine_ls_shift/esd_max 0.0050
_refine_ls_structure_factor_coef F
_refine_ls_weighting_details 'w = 1/\s^2^(F)'
_refine_ls_weighting_scheme calc
_refine_ls_wR_factor_all 0.0448
_refine_ls_wR_factor_obs 0.0429
_reflns_number_observed 2550
_reflns_number_total 3008
_reflns_observed_criterion I>2\s(I)
_cod_data_source_file b006523osup1.cif
_cod_data_source_block J_Scott_Kerr5
_cod_depositor_comments
;
The following automatic conversions were performed:

'_exptl_crystal_density_meas' value 'none' was changed to '?' - the
value is perceived as not measured.

Automatic conversion script
Id: cif_fix_values 3008 2015-01-20 13:52:24Z robertas 

The following automatic conversions were performed:

'_refine_ls_weighting_scheme' value '1/\s^2^(F)' was changed to
'calc'. New tag '_refine_ls_weighting_details' was created. The value
of the new tag was set to 'w = 1/\s^2^(F)'.

Automatic conversion script
Id: cif_fix_values 3143 2015-03-26 13:38:13Z robertas 
;
_cod_original_cell_volume 1308.9(4)
_cod_original_sg_symbol_H-M 'P 21 21 21 '
_cod_original_formula_sum 'C17 H18 O2 '
_cod_database_code 7213430

loop_
_symmetry_equiv_pos_as_xyz
'   +x,   +y,   +z'
'1/2-x,   -y,1/2+z'
'1/2+x,1/2-y,   -z'
'   -x,1/2+y,1/2-z'

loop_
_atom_site_aniso_label
_atom_site_aniso_U_11
_atom_site_aniso_U_22
_atom_site_aniso_U_33
_atom_site_aniso_U_12
_atom_site_aniso_U_13
_atom_site_aniso_U_23
O(1) 0.0254(7) 0.0278(7) 0.0355(7) 0.0050(5) 0.0012(6) 0.0121(6)
O(2) 0.0236(6) 0.0342(7) 0.0283(6) 0.0008(6) -0.0044(6) 0.0023(5)
C(1) 0.0202(8) 0.0194(7) 0.0230(8) 0.0006(7) 0.0009(7) 0.0022(7)
C(2) 0.0184(7) 0.0180(7) 0.0207(8) -0.0038(7) 0.0021(7) 0.0030(6)
C(3) 0.0251(8) 0.0245(8) 0.0233(8) -0.0008(7) -0.0041(8) 0.0021(7)
C(4) 0.038(1) 0.0271(9) 0.0215(8) -0.0016(8) 0.0026(8) -0.0017(7)
C(5) 0.0277(8) 0.0228(8) 0.0312(9) 0.0008(7) 0.0119(8) 0.0019(7)
C(6) 0.0172(8) 0.0248(8) 0.0307(9) -0.0006(7) 0.0003(7) 0.0049(7)
C(7) 0.0230(8) 0.0247(8) 0.0198(8) -0.0013(7) -0.0006(7) 0.0003(7)
C(8) 0.0220(8) 0.0166(7) 0.0203(8) 0.0036(6) 0.0024(7) -0.0018(6)
C(9) 0.0238(8) 0.0226(8) 0.0188(8) 0.0019(7) 0.0000(7) -0.0021(7)
C(10) 0.0215(7) 0.0174(7) 0.0225(7) 0.0038(6) 0.0007(7) -0.0021(6)
C(11) 0.0219(8) 0.0188(8) 0.0222(8) 0.0044(7) 0.0033(7) 0.0032(7)
C(12) 0.0245(8) 0.0297(8) 0.0192(8) 0.0037(7) 0.0001(7) -0.0030(7)
C(13) 0.0297(9) 0.0343(10) 0.0248(9) 0.0093(8) 0.0069(8) 0.0050(8)
C(14) 0.0235(9) 0.0285(9) 0.0287(9) -0.0009(7) 0.0072(8) 0.0007(8)
C(15) 0.0206(8) 0.0239(8) 0.0232(8) 0.0024(6) 0.0013(7) 0.0014(7)
C(16) 0.0222(8) 0.0200(8) 0.0232(8) -0.0036(7) 0.0019(7) -0.0042(7)
C(17) 0.0268(9) 0.0184(7) 0.0250(8) 0.0028(7) 0.0008(7) -0.0035(7)

loop_
_atom_site_label
_atom_site_fract_x
_atom_site_fract_y
_atom_site_fract_z
_atom_site_U_iso_or_equiv
_atom_site_thermal_displace_type
O(1) -0.0927(1) 0.00781(8) 0.8895(2) 0.0296 Uani
O(2) -0.2158(1) 0.11694(8) 0.4391(2) 0.0287 Uani
C(1) -0.1740(2) 0.05157(10) 0.7746(2) 0.0209 Uani
C(2) -0.2849(2) 0.10494(9) 0.8542(2) 0.0190 Uani
C(3) -0.2624(2) 0.1357(1) 1.0072(2) 0.0243 Uani
C(4) -0.3640(2) 0.1822(1) 1.0823(2) 0.0290 Uani
C(5) -0.4896(2) 0.1994(1) 1.0064(2) 0.0272 Uani
C(6) -0.5133(2) 0.1692(1) 0.8545(2) 0.0242 Uani
C(7) -0.4116(2) 0.1219(1) 0.7796(2) 0.0225 Uani
C(8) -0.0727(2) 0.09921(10) 0.6734(2) 0.0197 Uani
C(9) 0.0597(2) 0.1198(1) 0.7083(2) 0.0218 Uani
C(10) -0.1035(2) 0.12408(10) 0.5082(2) 0.0205 Uani
C(11) 0.0293(2) 0.1584(1) 0.4347(2) 0.0210 Uani
C(12) 0.0918(2) 0.1004(1) 0.3076(2) 0.0244 Uani
C(13) 0.2174(2) 0.1444(1) 0.2321(2) 0.0296 Uani
C(14) 0.3290(2) 0.1447(1) 0.3669(2) 0.0269 Uani
C(15) 0.2543(2) 0.0988(1) 0.5033(2) 0.0226 Uani
C(16) 0.1390(2) 0.1563(1) 0.5709(2) 0.0218 Uani
C(17) 0.1669(2) 0.0362(1) 0.4110(2) 0.0234 Uani
H(1) -0.144(3) -0.031(2) 0.925(3) 0.057(8) Uiso
H(2) -0.227(2) 0.010(1) 0.703(2) 0.016(4) Uiso
H(3) -0.178(2) 0.123(1) 1.056(2) 0.029(5) Uiso
H(4) -0.350(2) 0.202(1) 1.190(3) 0.033(5) Uiso
H(5) -0.559(2) 0.229(1) 1.059(2) 0.021(5) Uiso
H(6) -0.597(2) 0.181(1) 0.799(2) 0.029(5) Uiso
H(7) -0.430(2) 0.100(1) 0.676(3) 0.027(5) Uiso
H(8) 0.103(2) 0.109(1) 0.808(2) 0.021(5) Uiso
H(9) 0.182(2) 0.212(1) 0.596(2) 0.027(5) Uiso
H(10) 0.009(2) 0.211(1) 0.384(2) 0.023(5) Uiso
H(11) 0.023(2) 0.077(1) 0.232(3) 0.033(6) Uiso
H(12) 0.252(2) 0.114(1) 0.144(2) 0.027(5) Uiso
H(13) 0.188(3) 0.199(1) 0.193(3) 0.047(6) Uiso
H(14) 0.415(2) 0.114(1) 0.337(2) 0.022(5) Uiso
H(15) 0.356(3) 0.199(2) 0.403(3) 0.046(7) Uiso
H(16) 0.321(2) 0.075(1) 0.589(2) 0.023(5) Uiso
H(17) 0.225(2) 0.001(1) 0.344(2) 0.021(5) Uiso
H(18) 0.104(2) 0.003(1) 0.473(3) 0.033(6) Uiso

loop_
_atom_type_symbol
_atom_type_oxidation_number
_atom_type_number_in_cell
_atom_type_scat_dispersion_real
_atom_type_scat_dispersion_imag
_atom_type_scat_source
C 0 68 0.003 0.002 'International Tables'
H 0 72 0.000 0.000 'International Tables'
O 0 8 0.011 0.006 'International Tables'

loop_
_geom_angle_atom_site_label_1
_geom_angle_atom_site_label_2
_geom_angle_atom_site_label_3
_geom_angle
_geom_angle_publ_flag
O(1) C(1) C(2) 111.5(1) yes
O(1) C(1) C(8) 107.0(1) yes
C(2) C(1) C(8) 113.4(1) yes
C(1) C(2) C(3) 120.2(1) yes
C(1) C(2) C(7) 121.3(1) yes
C(3) C(2) C(7) 118.5(2) yes
C(2) C(3) C(4) 120.6(2) yes
C(3) C(4) C(5) 120.5(2) yes
C(4) C(5) C(6) 119.5(2) yes
C(5) C(6) C(7) 120.0(2) yes
C(2) C(7) C(6) 120.9(2) yes
C(1) C(8) C(9) 127.8(2) yes
C(1) C(8) C(10) 123.1(1) yes
C(9) C(8) C(10) 108.9(1) yes
C(8) C(9) C(16) 114.0(1) yes
O(2) C(10) C(8) 126.4(2) yes
O(2) C(10) C(11) 125.0(2) yes
C(8) C(10) C(11) 108.5(1) yes
C(10) C(11) C(12) 112.1(1) yes
C(10) C(11) C(16) 104.8(1) yes
C(12) C(11) C(16) 103.6(1) yes
C(11) C(12) C(13) 107.4(1) yes
C(11) C(12) C(17) 102.0(1) yes
C(13) C(12) C(17) 100.9(1) yes
C(12) C(13) C(14) 103.6(1) yes
C(13) C(14) C(15) 102.8(1) yes
C(14) C(15) C(16) 107.7(1) yes
C(14) C(15) C(17) 101.6(1) yes
C(16) C(15) C(17) 101.8(1) yes
C(9) C(16) C(11) 103.6(1) yes
C(9) C(16) C(15) 113.3(1) yes
C(11) C(16) C(15) 102.8(1) yes
C(12) C(17) C(15) 94.8(1) yes

loop_
_geom_bond_atom_site_label_1
_geom_bond_atom_site_label_2
_geom_bond_distance
_geom_bond_publ_flag
O(1) C(1) 1.429(2) yes
O(1) H(1) 0.85(3) no
O(2) C(10) 1.223(2) yes
C(1) C(2) 1.526(2) yes
C(1) C(8) 1.504(2) yes
C(1) H(2) 1.04(2) no
C(2) C(3) 1.396(2) yes
C(2) C(7) 1.389(2) yes
C(3) C(4) 1.384(3) yes
C(3) H(3) 0.93(2) no
C(4) C(5) 1.385(3) yes
C(4) H(4) 0.97(2) no
C(5) C(6) 1.386(3) yes
C(5) H(5) 0.93(2) no
C(6) C(7) 1.390(2) yes
C(6) H(6) 0.94(2) no
C(7) H(7) 0.96(2) no
C(8) C(9) 1.339(2) yes
C(8) C(10) 1.475(2) yes
C(9) C(16) 1.503(2) yes
C(9) H(8) 0.95(2) no
C(10) C(11) 1.516(2) yes
C(11) C(12) 1.548(2) yes
C(11) C(16) 1.550(2) yes
C(11) H(10) 0.98(2) no
C(12) C(13) 1.534(3) yes
C(12) C(17) 1.539(3) yes
C(12) H(11) 0.99(2) no
C(13) C(14) 1.554(3) yes
C(13) H(12) 0.95(2) no
C(13) H(13) 1.00(2) no
C(14) C(15) 1.544(2) yes
C(14) H(14) 0.99(2) no
C(14) H(15) 0.97(2) no
C(15) C(16) 1.554(2) yes
C(15) C(17) 1.530(3) yes
C(15) H(16) 1.03(2) no
C(16) H(9) 1.01(2) no
C(17) H(17) 0.98(2) no
C(17) H(18) 0.97(2) no
